data_7201654
loop_
_publ_author_name
'Wood, Peter A.'
'Forgan, Ross S.'
'Lennie, Alistair R.'
'Parsons, Simon'
'Pidcock, Elna'
'Tasker, Peter A.'
'Warren, John E.'

_publ_section_title
;
 The effect of pressure and substituents on the size of
 pseudo-macrocyclic cavities in salicylaldoxime ligands
;
_journal_issue 2
_journal_name_full CrystEngComm
_journal_page_first 239
_journal_paper_doi 10.1039/b712397c
_journal_volume 10
_journal_year 2008
_chemical_formula_moiety 'C11 H15 N1 O2'
_chemical_formula_sum 'C11 H15 N O2'
_chemical_formula_weight 193.25
_chemical_name_common 3-tButylsalicylaldoxime
_chemical_name_systematic 3-tButylsalicylaldoxime
_space_group_IT_number 15
_symmetry_cell_setting monoclinic
_symmetry_space_group_name_Hall '-I 2ya'
_symmetry_space_group_name_H-M 'I 1 2/a 1'
_atom_sites_solution_hydrogens geom
_atom_sites_solution_primary direct
_audit_creation_date 06-12-18
_audit_creation_method CRYSTALS_ver_12.84
_cell_angle_alpha 90
_cell_angle_beta 94.882(4)
_cell_angle_gamma 90
_cell_formula_units_Z 8
_cell_length_a 14.5745(13)
_cell_length_b 6.3779(4)
_cell_length_c 19.0922(18)
_cell_measurement_reflns_used 1508
_cell_measurement_temperature 298
_cell_measurement_theta_max 18
_cell_measurement_theta_min 2
_cell_volume 1768.3(3)
_computing_cell_refinement 'SAINT (Siemens ,1995)'
_computing_data_collection 'SMART (Siemens, 1993)'
_computing_data_reduction 'SAINT (Siemens ,1995)'
_computing_molecular_graphics 'CAMERON (Watkin et al., 1996)'
_computing_publication_material 'CRYSTALS (Betteridge et al., 2003)'
_computing_structure_refinement 'CRYSTALS (Betteridge et al., 2003)'
_computing_structure_solution 'Model taken from 10kbar structure'
_diffrn_ambient_pressure 2300000
_diffrn_ambient_temperature 298
_diffrn_measured_fraction_theta_full 0.649
_diffrn_measured_fraction_theta_max 0.584
_diffrn_measurement_device_type 'Bruker-Nonius Apex II CCD'
_diffrn_measurement_method '\f & \w scans'
_diffrn_radiation_monochromator silicon
_diffrn_radiation_type synchrotron
_diffrn_radiation_wavelength 0.48690
_diffrn_reflns_av_R_equivalents 0.125
_diffrn_reflns_limit_h_max 16
_diffrn_reflns_limit_h_min -16
_diffrn_reflns_limit_k_max 7
_diffrn_reflns_limit_k_min -7
_diffrn_reflns_limit_l_max 22
_diffrn_reflns_limit_l_min -21
_diffrn_reflns_number 8098
_diffrn_reflns_theta_full 13.315
_diffrn_reflns_theta_max 17.753
_diffrn_reflns_theta_min 2.307
_diffrn_standards_number 0
_exptl_absorpt_coefficient_mu 0.100
_exptl_absorpt_correction_T_max 0.99
_exptl_absorpt_correction_T_min 0.18
_exptl_absorpt_correction_type multi-scan
_exptl_absorpt_process_details 'SADABS (Siemens, 1996)'
_exptl_crystal_colour colourless
_exptl_crystal_density_diffrn 1.452
_exptl_crystal_description block
_exptl_crystal_F_000 832
_exptl_crystal_recrystallization_method 'Recrystallisation by evaporation of hexane/chloroform solution'
_exptl_crystal_size_max 0.20
_exptl_crystal_size_mid 0.20
_exptl_crystal_size_min 0.12
_refine_diff_density_max 0.23
_refine_diff_density_min -0.26
_refine_ls_extinction_coef 1600.328
_refine_ls_extinction_method 'Larson (1970), Equation 22'
_refine_ls_goodness_of_fit_ref 0.9844
_refine_ls_hydrogen_treatment mixed
_refine_ls_matrix_type full
_refine_ls_number_parameters 134
_refine_ls_number_reflns 1055
_refine_ls_number_restraints 4
_refine_ls_R_factor_all 0.1063
_refine_ls_R_factor_gt 0.0640
_refine_ls_shift/su_max 0.000056
_refine_ls_structure_factor_coef Fsqd
_refine_ls_weighting_details
;
Method, part 1, Chebychev polynomial, (Watkin, 1994, Prince, 1982)
[weight] = 1.0/[A~0~*T~0~(x)+A~1~*T~1~(x) ... +A~n-1~]*T~n-1~(x)]
where A~i~ are the Chebychev coefficients listed below and x= Fcalc/Fmax
Method = Robust Weighting (Prince, 1982)
W = [weight] * [1-(deltaF/6*sigmaF)^2^]^2^
A~i~ are:
140. 223. 141. 60.5 15.0
;
_refine_ls_weighting_scheme calc
_refine_ls_wR_factor_all 0.2247
_refine_ls_wR_factor_gt 0.1715
_refine_ls_wR_factor_ref 0.2247
_reflns_limit_h_max 16
_reflns_limit_h_min -14
_reflns_limit_k_max 7
_reflns_limit_k_min 0
_reflns_limit_l_max 22
_reflns_limit_l_min 0
_reflns_number_gt 628
_reflns_number_total 1055
_reflns_threshold_expression I>2.0\s(I)
_oxford_diffrn_Wilson_B_factor 0.00
_oxford_diffrn_Wilson_scale 0.00
_oxford_refine_ls_scale 0.868(12)
_cod_data_source_file B712397C.txt
_cod_data_source_block tBu23kbar
_cod_depositor_comments
;
The following automatic conversions were performed:
'_symmetry_cell_setting' value 'Monoclinic' changed to 'monoclinic'
according to '/home/saulius/struct/CIF-dictionaries/cif_core.dic'
dictionary named 'cif_core.dic' version 2.4.1 from 2010-06-29.

Automatic conversion script
Id: cif_fix_enum 1527 2010-12-29 10:47:43Z saulius 
;
_cod_original_sg_symbol_H-M 'I 2/a'
_cod_original_formula_sum 'C11 H15 N1 O2'
_cod_database_code 7201654

loop_
_symmetry_equiv_pos_as_xyz
x,y,z
-x,-y,-z
x+1/2,y+1/2,z+1/2
-x+1/2,-y+1/2,-z+1/2
-x+1/2,y,-z
x+1/2,-y,z
-x+1,y+1/2,-z+1/2
x+1,-y+1/2,z+1/2

loop_
_atom_site_label
_atom_site_type_symbol
_atom_site_fract_x
_atom_site_fract_y
_atom_site_fract_z
_atom_site_U_iso_or_equiv
_atom_site_occupancy
_atom_site_adp_type
_atom_site_refinement_flags_posn
_atom_site_refinement_flags_adp
_atom_site_refinement_flags_occupancy
_atom_site_disorder_assembly
_atom_site_disorder_group
_atom_site_attached_hydrogens
O1 O 0.0847(3) 0.3417(5) 0.2920(2) 0.0353 1.0000 Uani D . . . . .
N2 N 0.1480(3) 0.4263(5) 0.2483(2) 0.0267 1.0000 Uani D . . . . .
C3 C 0.1203(4) 0.6098(6) 0.2265(3) 0.0288 1.0000 Uani . . . . . .
C4 C 0.1748(4) 0.7274(6) 0.1784(3) 0.0264 1.0000 Uani . . . . . .
C5 C 0.2544(4) 0.6512(6) 0.1529(3) 0.0337 1.0000 Uani D . . . . .
O5 O 0.2856(3) 0.4557(4) 0.1725(2) 0.0339 1.0000 Uani D . . . . .
C6 C 0.3050(4) 0.7697(6) 0.1077(3) 0.0206 1.0000 Uani . . . . . .
C61 C 0.3910(4) 0.6848(6) 0.0769(3) 0.0334 1.0000 Uani . . . . . .
C62 C 0.4654(4) 0.6186(7) 0.1346(3) 0.0411 1.0000 Uani . . . . . .
C63 C 0.3669(5) 0.5005(10) 0.0288(4) 0.0536 1.0000 Uani . . . . . .
C64 C 0.4378(5) 0.8537(9) 0.0360(4) 0.0538 1.0000 Uani . . . . . .
C7 C 0.2695(4) 0.9685(6) 0.0899(3) 0.0317 1.0000 Uani . . . . . .
C8 C 0.1914(4) 1.0472(6) 0.1144(3) 0.0280 1.0000 Uani . . . . . .
C9 C 0.1412(4) 0.9270(6) 0.1597(3) 0.0270 1.0000 Uani . . . . . .
H1 H 0.113(2) 0.245(8) 0.314(2) 0.0574 1.0000 Uiso D . . . . .
H3 H 0.0660 0.6677 0.2404 0.0364 1.0000 Uiso R . . . . .
H5 H 0.246(3) 0.393(5) 0.195(3) 0.0533 1.0000 Uiso D . . . . .
H621 H 0.5126 0.5404 0.1136 0.0653 1.0000 Uiso R . . . . .
H622 H 0.4935 0.7407 0.1586 0.0650 1.0000 Uiso R . . . . .
H623 H 0.4390 0.5312 0.1691 0.0650 1.0000 Uiso R . . . . .
H631 H 0.4226 0.4318 0.0176 0.0833 1.0000 Uiso R . . . . .
H632 H 0.3330 0.5485 -0.0141 0.0828 1.0000 Uiso R . . . . .
H633 H 0.3306 0.4001 0.0529 0.0831 1.0000 Uiso R . . . . .
H641 H 0.4952 0.7994 0.0216 0.0860 1.0000 Uiso R . . . . .
H642 H 0.4508 0.9772 0.0652 0.0861 1.0000 Uiso R . . . . .
H643 H 0.3982 0.8921 -0.0051 0.0860 1.0000 Uiso R . . . . .
H7 H 0.3015 1.0508 0.0600 0.0400 1.0000 Uiso R . . . . .
H8 H 0.1704 1.1815 0.1010 0.0367 1.0000 Uiso R . . . . .
H9 H 0.0878 0.9785 0.1773 0.0340 1.0000 Uiso R . . . . .

loop_
_atom_site_aniso_label
_atom_site_aniso_U_11
_atom_site_aniso_U_22
_atom_site_aniso_U_33
_atom_site_aniso_U_23
_atom_site_aniso_U_13
_atom_site_aniso_U_12
O1 0.020(3) 0.0453(19) 0.043(3) 0.0134(15) 0.017(3) -0.0045(14)
N2 0.023(4) 0.0335(19) 0.025(3) 0.0011(14) 0.009(3) -0.0054(15)
C3 0.026(4) 0.030(2) 0.030(3) -0.0014(16) 0.001(4) 0.0003(17)
C4 0.027(4) 0.027(2) 0.024(3) -0.0024(15) -0.002(4) 0.0009(17)
C5 0.039(5) 0.0210(19) 0.038(4) 0.0058(17) -0.013(4) -0.0049(19)
O5 0.027(3) 0.0225(14) 0.054(3) 0.0083(12) 0.010(2) 0.0030(11)
C6 0.020(4) 0.028(2) 0.016(3) -0.0030(14) 0.012(3) 0.0031(16)
C61 0.031(5) 0.037(2) 0.033(4) 0.0115(18) 0.005(4) -0.0015(18)
C62 0.027(5) 0.052(3) 0.045(4) 0.013(2) 0.004(4) 0.000(2)
C63 0.036(6) 0.082(4) 0.045(5) -0.025(3) 0.015(5) 0.008(3)
C64 0.034(6) 0.070(4) 0.062(6) 0.033(3) 0.025(5) 0.013(3)
C7 0.029(4) 0.033(2) 0.033(4) 0.0082(18) 0.004(4) -0.0021(19)
C8 0.027(4) 0.030(2) 0.028(4) 0.0021(17) 0.008(4) 0.0019(19)
C9 0.024(4) 0.035(2) 0.023(3) -0.0030(16) 0.008(4) 0.0070(18)

loop_
_atom_type_symbol
_atom_type_scat_dispersion_real
_atom_type_scat_dispersion_imag
_atom_type_scat_Cromer_Mann_a1
_atom_type_scat_Cromer_Mann_b1
_atom_type_scat_Cromer_Mann_a2
_atom_type_scat_Cromer_Mann_b2
_atom_type_scat_Cromer_Mann_a3
_atom_type_scat_Cromer_Mann_b3
_atom_type_scat_Cromer_Mann_a4
_atom_type_scat_Cromer_Mann_b4
_atom_type_scat_Cromer_Mann_c
_atom_type_scat_source
C 0.0000 0.0010 2.3100 20.8439 1.0200 10.2075 1.5886 0.5687 0.8650 51.6512 0.2156 'International Tables Vol C 4.2.6.8 and 6.1.1.4'
H 0.0000 0.0000 0.4930 10.5109 0.3229 26.1257 0.1402 3.1424 0.0408 57.7998 0.0030 'International Tables Vol C 4.2.6.8 and 6.1.1.4'
N 0.0010 0.0020 12.2126 0.0057 3.1322 9.8933 2.0125 28.9975 1.1663 0.5826 -11.5290 'International Tables Vol C 4.2.6.8 and 6.1.1.4'
O 0.0030 0.0040 3.0485 13.2771 2.2868 5.7011 1.5463 0.3239 0.8670 32.9089 0.2508 'International Tables Vol C 4.2.6.8 and 6.1.1.4'

loop_
_geom_angle_atom_site_label_1
_geom_angle_site_symmetry_1
_geom_angle_atom_site_label_2
_geom_angle_site_symmetry_2
_geom_angle_atom_site_label_3
_geom_angle_site_symmetry_3
_geom_angle
_geom_angle_publ_flag
N2 . O1 . H1 . 105.1(10) no
O1 . N2 . C3 . 109.6(5) yes
N2 . C3 . C4 . 119.5(6) yes
N2 . C3 . H3 . 121.0 no
C4 . C3 . H3 . 119.5 no
C3 . C4 . C5 . 123.6(4) yes
C3 . C4 . C9 . 115.3(6) yes
C5 . C4 . C9 . 121.1(6) yes
C4 . C5 . O5 . 119.6(5) yes
C4 . C5 . C6 . 121.8(4) yes
O5 . C5 . C6 . 118.6(6) yes
C5 . O5 . H5 . 109.8(10) no
C5 . C6 . C61 . 122.5(4) yes
C5 . C6 . C7 . 115.7(6) yes
C61 . C6 . C7 . 121.7(5) yes
C6 . C61 . C62 . 111.9(5) yes
C6 . C61 . C63 . 110.7(5) yes
C62 . C61 . C63 . 109.5(4) yes
C6 . C61 . C64 . 111.4(5) yes
C62 . C61 . C64 . 104.0(5) yes
C63 . C61 . C64 . 109.1(7) yes
C61 . C62 . H621 . 109.2 no
C61 . C62 . H622 . 111.0 no
H621 . C62 . H622 . 108.7 no
C61 . C62 . H623 . 110.4 no
H621 . C62 . H623 . 108.9 no
H622 . C62 . H623 . 108.4 no
C61 . C63 . H631 . 109.4 no
C61 . C63 . H632 . 110.0 no
H631 . C63 . H632 . 109.7 no
C61 . C63 . H633 . 109.4 no
H631 . C63 . H633 . 108.0 no
H632 . C63 . H633 . 110.4 no
C61 . C64 . H641 . 109.1 no
C61 . C64 . H642 . 110.5 no
H641 . C64 . H642 . 108.8 no
C61 . C64 . H643 . 109.4 no
H641 . C64 . H643 . 109.4 no
H642 . C64 . H643 . 109.5 no
C6 . C7 . C8 . 123.5(6) yes
C6 . C7 . H7 . 117.8 no
C8 . C7 . H7 . 118.7 no
C7 . C8 . C9 . 120.3(4) yes
C7 . C8 . H8 . 120.4 no
C9 . C8 . H8 . 119.4 no
C8 . C9 . C4 . 117.6(6) yes
C8 . C9 . H9 . 121.6 no
C4 . C9 . H9 . 120.9 no

loop_
_geom_bond_atom_site_label_1
_geom_bond_site_symmetry_1
_geom_bond_atom_site_label_2
_geom_bond_site_symmetry_2
_geom_bond_distance
_geom_bond_publ_flag
O1 . N2 . 1.404(7) yes
O1 . H1 . 0.84(4) no
N2 . C3 . 1.295(5) yes
C3 . C4 . 1.470(9) yes
C3 . H3 . 0.933 no
C4 . C5 . 1.383(10) yes
C4 . C9 . 1.399(5) yes
C5 . O5 . 1.368(5) yes
C5 . C6 . 1.404(9) yes
O5 . H5 . 0.85(4) no
C6 . C61 . 1.527(9) yes
C6 . C7 . 1.400(5) yes
C61 . C62 . 1.538(5) yes
C61 . C63 . 1.515(7) yes
C61 . C64 . 1.526(9) yes
C62 . H621 . 0.965 no
C62 . H622 . 0.976 no
C62 . H623 . 0.967 no
C63 . H631 . 0.962 no
C63 . H632 . 0.969 no
C63 . H633 . 0.971 no
C64 . H641 . 0.965 no
C64 . H642 . 0.974 no
C64 . H643 . 0.966 no
C7 . C8 . 1.363(9) yes
C7 . H7 . 0.929 no
C8 . C9 . 1.408(10) yes
C8 . H8 . 0.938 no
C9 . H9 . 0.933 no

loop_
_cod_related_entry_id
_cod_related_entry_database
_cod_related_entry_code
1 ChemSpider 21195659
